data_7116001
loop_
_publ_author_name
'Kai-Yao Wang'
'Mei-Ling Feng'
'Liu-Jiang Zhou'
'Jian-Rong Li'
'Xing-Hui Qia'
'Xiao-Ying Huang'

_publ_section_title
;
 A hybrid with uniaxial negative thermal expansion behaviour: the
 synergistic role of organic and inorganic components
;
_journal_name_full Chem.Commun.
_journal_page_first 14960
_journal_paper_doi 10.1039/C4cc06373B
_journal_volume 50
_journal_year 2014
_chemical_formula_moiety 'C6 H11 Mn2 N3 S5 Sb2'
_chemical_formula_sum 'C6 H11 Mn2 N3 S5 Sb2'
_chemical_formula_weight 638.86
_chemical_name_systematic
; 
 ? 
;
_space_group_IT_number 61
_symmetry_cell_setting orthorhombic
_symmetry_space_group_name_Hall '-P 2ac 2ab'
_symmetry_space_group_name_H-M 'P b c a'
_atom_sites_solution_hydrogens geom
_atom_sites_solution_primary direct
_atom_sites_solution_secondary difmap
_audit_creation_method SHELXL-97
_cell_angle_alpha 90.00
_cell_angle_beta 90.00
_cell_angle_gamma 90.00
_cell_formula_units_Z 8
_cell_length_a 12.5276(4)
_cell_length_b 12.3171(5)
_cell_length_c 20.8638(8)
_cell_measurement_reflns_used 5207
_cell_measurement_temperature 273(2)
_cell_measurement_theta_max 29.1820
_cell_measurement_theta_min 3.4500
_cell_volume 3219.4(2)
_computing_cell_refinement 'CrysAlisPro (Agilent Technologies, 2013)'
_computing_data_collection 'CrysAlisPro (Agilent Technologies, 2013)'
_computing_data_reduction 'CrysAlisPro (Agilent Technologies, 2013)'
_computing_molecular_graphics 'DIAMOND. Version 3.0. Crystal Impact'
_computing_publication_material 'Microsoft Word 2010'
_computing_structure_refinement 'SHELXL-97 (Sheldrick, 1997)'
_computing_structure_solution 'SHELXS-97 (Sheldrick, 1990)'
_diffrn_ambient_temperature 273(2)
_diffrn_detector_area_resol_mean 10.3503
_diffrn_measured_fraction_theta_full 0.990
_diffrn_measured_fraction_theta_max 0.990
_diffrn_measurement_device_type 'SuperNova, Dual, Cu at zero, Atlas'
_diffrn_measurement_method '\w scans'
_diffrn_radiation_monochromator graphite
_diffrn_radiation_source 'SuperNova (Mo) X-ray Source'
_diffrn_radiation_type MoK\a
_diffrn_radiation_wavelength 0.71073
_diffrn_reflns_av_R_equivalents 0.0285
_diffrn_reflns_av_sigmaI/netI 0.0299
_diffrn_reflns_limit_h_max 12
_diffrn_reflns_limit_h_min -16
_diffrn_reflns_limit_k_max 15
_diffrn_reflns_limit_k_min -13
_diffrn_reflns_limit_l_max 26
_diffrn_reflns_limit_l_min -25
_diffrn_reflns_number 10436
_diffrn_reflns_theta_full 27.10
_diffrn_reflns_theta_max 27.10
_diffrn_reflns_theta_min 2.52
_exptl_absorpt_coefficient_mu 5.485
_exptl_absorpt_correction_T_max 0.6100
_exptl_absorpt_correction_T_min 0.2176
_exptl_absorpt_correction_type multi-scan
_exptl_absorpt_process_details
;
CrysAlisPro, Agilent Technologies,
Version 1.171.36.32 (release 02-08-2013 CrysAlis171 .NET)
(compiled Aug  2 2013,16:46:58)
Empirical absorption correction using spherical harmonics,
 implemented in SCALE3 ABSPACK scaling algorithm.
;
_exptl_crystal_colour yellow
_exptl_crystal_density_diffrn 2.636
_exptl_crystal_density_method 'not measured'
_exptl_crystal_description sheet
_exptl_crystal_F_000 2400
_exptl_crystal_size_max 0.40
_exptl_crystal_size_mid 0.36
_exptl_crystal_size_min 0.10
_refine_diff_density_max 0.942
_refine_diff_density_min -1.015
_refine_diff_density_rms 0.153
_refine_ls_extinction_method none
_refine_ls_goodness_of_fit_ref 1.004
_refine_ls_hydrogen_treatment mixed
_refine_ls_matrix_type full
_refine_ls_number_parameters 173
_refine_ls_number_reflns 3512
_refine_ls_number_restraints 4
_refine_ls_restrained_S_all 1.006
_refine_ls_R_factor_all 0.0353
_refine_ls_R_factor_gt 0.0271
_refine_ls_shift/su_max 0.002
_refine_ls_shift/su_mean 0.000
_refine_ls_structure_factor_coef Fsqd
_refine_ls_weighting_details 'calc w=1/[\s^2^(Fo^2^)+(0.0320P)^2^+1.9000P] where P=(Fo^2^+2Fc^2^)/3'
_refine_ls_weighting_scheme calc
_refine_ls_wR_factor_gt 0.0615
_refine_ls_wR_factor_ref 0.0672
_reflns_number_gt 3017
_reflns_number_total 3512
_reflns_threshold_expression >2sigma(I)
_cod_data_source_file c4cc06373b2.cif
_cod_data_source_block 273K
_cod_database_code 7116001

loop_
_symmetry_equiv_pos_as_xyz
'x, y, z'
'-x+1/2, -y, z+1/2'
'-x, y+1/2, -z+1/2'
'x+1/2, -y+1/2, -z'
'-x, -y, -z'
'x-1/2, y, -z-1/2'
'x, -y-1/2, z-1/2'
'-x-1/2, y-1/2, z'

loop_
_atom_site_label
_atom_site_type_symbol
_atom_site_fract_x
_atom_site_fract_y
_atom_site_fract_z
_atom_site_U_iso_or_equiv
_atom_site_adp_type
_atom_site_occupancy
_atom_site_symmetry_multiplicity
_atom_site_calc_flag
_atom_site_refinement_flags
_atom_site_disorder_assembly
_atom_site_disorder_group
Sb1 Sb 0.486511(19) 0.71883(2) 0.576830(12) 0.01959(8) Uani 1 1 d . . .
Sb2 Sb 0.790001(19) 0.70908(2) 0.588045(12) 0.02224(9) Uani 1 1 d . . .
Mn1 Mn 0.64870(4) 0.49210(4) 0.50753(3) 0.01976(14) Uani 1 1 d . . .
Mn2 Mn 0.68845(5) 0.77793(5) 0.43252(3) 0.02226(14) Uani 1 1 d . . .
S1 S 0.51022(6) 0.64916(8) 0.46921(4) 0.0202(2) Uani 1 1 d . . .
S2 S 0.63165(7) 0.59495(8) 0.61922(5) 0.0226(2) Uani 1 1 d . . .
S3 S 0.80639(7) 0.62695(7) 0.48356(5) 0.0213(2) Uani 1 1 d . . .
S4 S 0.69905(7) 0.86630(7) 0.55108(5) 0.0214(2) Uani 1 1 d . . .
S5 S 0.34270(7) 0.59595(8) 0.60207(5) 0.0201(2) Uani 1 1 d . . .
N1 N 0.6821(3) 0.6955(3) 0.33821(16) 0.0277(7) Uani 1 1 d . A .
N2 N 0.6345(3) 0.5757(3) 0.26554(18) 0.0378(9) Uani 1 1 d D . .
N3 N 0.4257(3) 0.4085(3) 0.09383(18) 0.0354(9) Uani 1 1 d D . .
H3B H 0.4856 0.4000 0.0706 0.043 Uiso 0.779(9) 1 calc PR A 1
H3C H 0.3969 0.4730 0.0830 0.043 Uiso 0.779(9) 1 calc PR A 1
H3D H 0.4926 0.3833 0.0889 0.043 Uiso 0.221(9) 1 calc PR A 2
H3E H 0.4171 0.4645 0.0666 0.043 Uiso 0.221(9) 1 calc PR A 2
C1 C 0.6094(3) 0.6248(3) 0.3202(2) 0.0304(9) Uani 1 1 d . A .
H1A H 0.5473 0.6107 0.3431 0.036 Uiso 1 1 calc R . .
C2 C 0.7585(4) 0.6910(4) 0.2915(2) 0.0442(12) Uani 1 1 d . . .
H2A H 0.8208 0.7321 0.2909 0.053 Uiso 1 1 calc R A .
C3 C 0.7299(4) 0.6177(4) 0.2462(2) 0.0483(13) Uani 1 1 d . A .
H3A H 0.7677 0.5997 0.2094 0.058 Uiso 1 1 calc R . .
C4 C 0.5723(6) 0.4835(4) 0.2403(3) 0.0374(18) Uani 0.779(9) 1 d PD A 1
H4A H 0.5156 0.4659 0.2702 0.045 Uiso 0.779(9) 1 calc PR A 1
H4B H 0.6184 0.4206 0.2366 0.045 Uiso 0.779(9) 1 calc PR A 1
C5 C 0.5251(5) 0.5080(5) 0.1766(3) 0.0389(17) Uani 0.779(9) 1 d PD A 1
H5A H 0.5807 0.5168 0.1448 0.047 Uiso 0.779(9) 1 calc PR A 1
H5B H 0.4834 0.5743 0.1785 0.047 Uiso 0.779(9) 1 calc PR A 1
C6 C 0.4536(5) 0.4114(4) 0.1596(3) 0.0386(17) Uani 0.779(9) 1 d PD A 1
H6A H 0.4903 0.3446 0.1707 0.046 Uiso 0.779(9) 1 calc PR A 1
H6B H 0.3889 0.4150 0.1851 0.046 Uiso 0.779(9) 1 calc PR A 1
C4B C 0.5897(16) 0.4987(16) 0.2183(9) 0.0374(18) Uani 0.22 1 d PD A 2
H4C H 0.5943 0.4254 0.2351 0.045 Uiso 0.221(9) 1 calc PR A 2
H4D H 0.6310 0.5018 0.1790 0.045 Uiso 0.221(9) 1 calc PR A 2
C5B C 0.4764(16) 0.5257(16) 0.2044(10) 0.0389(17) Uani 0.22 1 d PD A 2
H5C H 0.4745 0.5979 0.1858 0.047 Uiso 0.221(9) 1 calc PR A 2
H5D H 0.4385 0.5292 0.2449 0.047 Uiso 0.221(9) 1 calc PR A 2
C6B C 0.4136(16) 0.4486(17) 0.1593(6) 0.0386(17) Uani 0.22 1 d PD A 2
H6C H 0.4079 0.3824 0.1843 0.046 Uiso 0.221(9) 1 calc PR A 2
H6D H 0.3424 0.4794 0.1593 0.046 Uiso 0.221(9) 1 calc PR A 2

loop_
_atom_site_aniso_label
_atom_site_aniso_U_11
_atom_site_aniso_U_22
_atom_site_aniso_U_33
_atom_site_aniso_U_23
_atom_site_aniso_U_13
_atom_site_aniso_U_12
Sb1 0.01886(13) 0.01635(15) 0.02355(15) -0.00436(10) 0.00179(10) 0.00013(9)
Sb2 0.01982(14) 0.02307(16) 0.02383(15) 0.00213(10) -0.00479(10) -0.00033(10)
Mn1 0.0188(3) 0.0145(3) 0.0260(3) -0.0031(2) 0.0016(2) 0.0001(2)
Mn2 0.0249(3) 0.0204(3) 0.0215(3) -0.0014(2) -0.0048(2) -0.0001(2)
S1 0.0193(4) 0.0197(5) 0.0215(5) -0.0018(4) 0.0026(4) -0.0005(4)
S2 0.0215(4) 0.0216(5) 0.0246(5) 0.0039(4) -0.0001(4) 0.0009(4)
S3 0.0211(4) 0.0152(5) 0.0278(5) -0.0013(4) 0.0029(4) 0.0003(3)
S4 0.0214(4) 0.0156(5) 0.0272(5) -0.0011(4) 0.0020(4) -0.0011(4)
S5 0.0200(4) 0.0182(5) 0.0220(5) -0.0003(4) 0.0033(4) 0.0007(4)
N1 0.0380(18) 0.0229(18) 0.0223(18) -0.0032(14) -0.0074(15) -0.0035(15)
N2 0.058(2) 0.026(2) 0.029(2) -0.0062(16) -0.0146(18) -0.0080(17)
N3 0.0254(16) 0.026(2) 0.055(3) -0.0001(17) -0.0015(17) 0.0004(15)
C1 0.036(2) 0.023(2) 0.032(2) -0.0020(18) -0.0069(18) -0.0064(18)
C2 0.052(3) 0.049(3) 0.032(3) -0.011(2) 0.005(2) -0.016(2)
C3 0.063(3) 0.051(3) 0.031(3) -0.018(2) 0.007(2) -0.009(3)
C4 0.065(4) 0.023(3) 0.024(3) -0.001(3) -0.008(3) -0.014(3)
C5 0.047(4) 0.042(4) 0.028(3) 0.006(3) -0.006(3) -0.018(3)
C6 0.039(4) 0.025(4) 0.052(4) 0.004(3) -0.022(3) -0.001(3)
C4B 0.065(4) 0.023(3) 0.024(3) -0.001(3) -0.008(3) -0.014(3)
C5B 0.047(4) 0.042(4) 0.028(3) 0.006(3) -0.006(3) -0.018(3)
C6B 0.039(4) 0.025(4) 0.052(4) 0.004(3) -0.022(3) -0.001(3)

loop_
_atom_type_symbol
_atom_type_description
_atom_type_scat_dispersion_real
_atom_type_scat_dispersion_imag
_atom_type_scat_source
C C 0.0033 0.0016 'International Tables Vol C Tables 4.2.6.8 and 6.1.1.4'
H H 0.0000 0.0000 'International Tables Vol C Tables 4.2.6.8 and 6.1.1.4'
N N 0.0061 0.0033 'International Tables Vol C Tables 4.2.6.8 and 6.1.1.4'
S S 0.1246 0.1234 'International Tables Vol C Tables 4.2.6.8 and 6.1.1.4'
Mn Mn 0.3368 0.7283 'International Tables Vol C Tables 4.2.6.8 and 6.1.1.4'
Sb Sb -0.5866 1.5461 'International Tables Vol C Tables 4.2.6.8 and 6.1.1.4'

loop_
_geom_angle_atom_site_label_1
_geom_angle_atom_site_label_2
_geom_angle_atom_site_label_3
_geom_angle
_geom_angle_site_symmetry_1
_geom_angle_site_symmetry_3
S5 Sb1 S1 94.11(3) . 1
S5 Sb1 S1 94.11(3) . .
S1 Sb1 S1 0.00(4) 1 .
S5 Sb1 S2 94.70(3) . .
S1 Sb1 S2 91.27(3) 1 .
S1 Sb1 S2 91.27(3) . .
S4 Sb2 S3 95.12(3) . .
S4 Sb2 S2 99.28(3) . .
S3 Sb2 S2 93.81(3) . .
S5 Mn1 S4 91.65(3) 5_666 8_755
S5 Mn1 S3 93.83(3) 5_666 .
S4 Mn1 S3 83.83(3) 8_755 .
S5 Mn1 S2 176.18(3) 5_666 .
S4 Mn1 S2 92.08(3) 8_755 .
S3 Mn1 S2 85.76(3) . .
S5 Mn1 S1 85.26(3) 5_666 5_666
S4 Mn1 S1 95.38(3) 8_755 5_666
S3 Mn1 S1 178.78(3) . 5_666
S2 Mn1 S1 95.20(3) . 5_666
S5 Mn1 S1 93.80(3) 5_666 .
S4 Mn1 S1 170.88(3) 8_755 .
S3 Mn1 S1 88.51(3) . .
S2 Mn1 S1 82.39(3) . .
S1 Mn1 S1 92.35(3) 5_666 .
S5 Mn1 S1 93.80(3) 5_666 1
S4 Mn1 S1 170.88(3) 8_755 1
S3 Mn1 S1 88.51(3) . 1
S2 Mn1 S1 82.39(3) . 1
S1 Mn1 S1 92.35(3) 5_666 1
S1 Mn1 S1 0.00(5) . 1
N1 Mn2 N3 95.10(13) . 3_655
N1 Mn2 S5 93.12(9) . 4_566
N3 Mn2 S5 88.67(9) 3_655 4_566
N1 Mn2 S3 93.22(9) . .
N3 Mn2 S3 169.74(10) 3_655 .
S5 Mn2 S3 96.86(3) 4_566 .
N1 Mn2 S4 176.38(9) . .
N3 Mn2 S4 88.08(10) 3_655 .
S5 Mn2 S4 88.67(3) 4_566 .
S3 Mn2 S4 83.43(3) . .
N1 Mn2 S1 87.43(9) . .
N3 Mn2 S1 88.01(9) 3_655 .
S5 Mn2 S1 176.67(4) 4_566 .
S3 Mn2 S1 86.39(3) . .
S4 Mn2 S1 90.96(3) . .
N1 Mn2 S1 87.43(9) . 1
N3 Mn2 S1 88.01(9) 3_655 1
S5 Mn2 S1 176.67(4) 4_566 1
S3 Mn2 S1 86.39(3) . 1
S4 Mn2 S1 90.96(3) . 1
S1 Mn2 S1 0.00(4) . 1
S1 S1 Sb1 0(10) 1 .
S1 S1 Mn1 0(10) 1 5_666
Sb1 S1 Mn1 88.35(3) . 5_666
S1 S1 Mn1 0(10) 1 .
Sb1 S1 Mn1 93.31(3) . .
Mn1 S1 Mn1 87.65(3) 5_666 .
S1 S1 Mn2 0(5) 1 .
Sb1 S1 Mn2 98.52(3) . .
Mn1 S1 Mn2 172.34(4) 5_666 .
Mn1 S1 Mn2 88.57(3) . .
Sb2 S2 Sb1 98.00(3) . .
Sb2 S2 Mn1 88.64(3) . .
Sb1 S2 Mn1 92.21(3) . .
Sb2 S3 Mn2 91.25(3) . .
Sb2 S3 Mn1 91.67(3) . .
Mn2 S3 Mn1 95.89(3) . .
Sb2 S4 Mn1 104.21(3) . 8_765
Sb2 S4 Mn2 89.57(3) . .
Mn1 S4 Mn2 87.51(3) 8_765 .
Sb1 S5 Mn1 92.28(3) . 5_666
Sb1 S5 Mn2 96.92(3) . 4_466
Mn1 S5 Mn2 92.12(3) 5_666 4_466
C1 N1 C2 104.7(4) . .
C1 N1 Mn2 125.6(3) . .
C2 N1 Mn2 128.8(3) . .
C1 N2 C3 106.8(3) . .
C1 N2 C4 122.2(4) . .
C3 N2 C4 130.5(4) . .
C1 N2 C4B 140.7(10) . .
C3 N2 C4B 112.3(10) . .
C4 N2 C4B 21.1(9) . .
C6 N3 C6B 27.2(8) . .
C6 N3 Mn2 114.6(3) . 3_645
C6B N3 Mn2 114.2(8) . 3_645
C6 N3 H3B 108.6 . .
C6B N3 H3B 129.0 . .
Mn2 N3 H3B 108.6 3_645 .
C6 N3 H3C 108.6 . .
C6B N3 H3C 84.0 . .
Mn2 N3 H3C 108.6 3_645 .
H3B N3 H3C 107.6 . .
C6 N3 H3D 83.7 . .
C6B N3 H3D 108.7 . .
Mn2 N3 H3D 108.7 3_645 .
H3B N3 H3D 28.4 . .
H3C N3 H3D 130.4 . .
C6 N3 H3E 128.6 . .
C6B N3 H3E 108.7 . .
Mn2 N3 H3E 108.7 3_645 .
H3B N3 H3E 81.3 . .
H3C N3 H3E 28.3 . .
H3D N3 H3E 107.6 . .
N1 C1 N2 112.5(4) . .
N1 C1 H1A 123.7 . .
N2 C1 H1A 123.7 . .
C3 C2 N1 109.8(4) . .
C3 C2 H2A 125.1 . .
N1 C2 H2A 125.1 . .
C2 C3 N2 106.2(4) . .
C2 C3 H3A 126.9 . .
N2 C3 H3A 126.9 . .
N2 C4 C5 112.0(4) . .
N2 C4 H4A 109.2 . .
C5 C4 H4A 109.2 . .
N2 C4 H4B 109.2 . .
C5 C4 H4B 109.2 . .
H4A C4 H4B 107.9 . .
C4 C5 C6 106.4(4) . .
C4 C5 H5A 110.4 . .
C6 C5 H5A 110.4 . .
C4 C5 H5B 110.4 . .
C6 C5 H5B 110.4 . .
H5A C5 H5B 108.6 . .
N3 C6 C5 112.8(4) . .
N3 C6 H6A 109.0 . .
C5 C6 H6A 109.0 . .
N3 C6 H6B 109.0 . .
C5 C6 H6B 109.0 . .
H6A C6 H6B 107.8 . .
N2 C4B C5B 110.4(12) . .
N2 C4B H4C 109.6 . .
C5B C4B H4C 109.6 . .
N2 C4B H4D 109.6 . .
C5B C4B H4D 109.6 . .
H4C C4B H4D 108.1 . .
C4B C5B C6B 117.7(15) . .
C4B C5B H5C 107.9 . .
C6B C5B H5C 107.9 . .
C4B C5B H5D 107.9 . .
C6B C5B H5D 107.9 . .
H5C C5B H5D 107.2 . .
N3 C6B C5B 136.2(16) . .
N3 C6B H6C 103.1 . .
C5B C6B H6C 103.1 . .
N3 C6B H6D 103.1 . .
C5B C6B H6D 103.1 . .
H6C C6B H6D 105.1 . .

loop_
_geom_bond_atom_site_label_1
_geom_bond_atom_site_label_2
_geom_bond_distance
_geom_bond_site_symmetry_2
Sb1 S5 2.4112(9) .
Sb1 S1 2.4221(10) 1
Sb1 S1 2.4221(10) .
Sb1 S2 2.5331(9) .
Sb2 S4 2.3755(9) .
Sb2 S3 2.4120(10) .
Sb2 S2 2.5168(9) .
Mn1 S5 2.5331(11) 5_666
Mn1 S4 2.6200(10) 8_755
Mn1 S3 2.6289(10) .
Mn1 S2 2.6610(11) .
Mn1 S1 2.6882(10) 5_666
Mn1 S1 2.7186(10) .
Mn1 S1 2.7186(10) 1
Mn2 N1 2.216(3) .
Mn2 N3 2.221(3) 3_655
Mn2 S5 2.5823(11) 4_566
Mn2 S3 2.6029(11) .
Mn2 S4 2.7056(11) .
Mn2 S1 2.8438(11) .
Mn2 S1 2.8438(11) 1
S1 S1 0.000(3) 1
S1 Mn1 2.6882(10) 5_666
S4 Mn1 2.6200(10) 8_765
S5 Mn1 2.5331(11) 5_666
S5 Mn2 2.5823(11) 4_466
N1 C1 1.315(5) .
N1 C2 1.367(5) .
N2 C1 1.328(5) .
N2 C3 1.363(6) .
N2 C4 1.475(6) .
N2 C4B 1.479(10) .
N3 C6 1.417(6) .
N3 C6B 1.461(10) .
N3 Mn2 2.221(3) 3_645
N3 H3B 0.9000 .
N3 H3C 0.9000 .
N3 H3D 0.9000 .
N3 H3E 0.9000 .
C1 H1A 0.9300 .
C2 C3 1.355(6) .
C2 H2A 0.9300 .
C3 H3A 0.9300 .
C4 C5 1.484(7) .
C4 H4A 0.9700 .
C4 H4B 0.9700 .
C5 C6 1.531(7) .
C5 H5A 0.9700 .
C5 H5B 0.9700 .
C6 H6A 0.9700 .
C6 H6B 0.9700 .
C4B C5B 1.488(11) .
C4B H4C 0.9700 .
C4B H4D 0.9700 .
C5B C6B 1.550(11) .
C5B H5C 0.9700 .
C5B H5D 0.9700 .
C6B H6C 0.9700 .
C6B H6D 0.9700 .

loop_
_geom_hbond_atom_site_label_D
_geom_hbond_atom_site_label_H
_geom_hbond_atom_site_label_A
_geom_hbond_distance_DH
_geom_hbond_distance_HA
_geom_hbond_distance_DA
_geom_hbond_angle_DHA
_geom_hbond_site_symmetry_A
N3 H3C S3 0.90 2.61 3.475(4) 161.3 6_556
C1 H1A S1 0.93 2.71 3.362(4) 127.6 1
C5 H5A S4 0.97 2.84 3.743(6) 154.5 7_575

loop_
_geom_torsion_atom_site_label_1
_geom_torsion_atom_site_label_2
_geom_torsion_atom_site_label_3
_geom_torsion_atom_site_label_4
_geom_torsion
_geom_torsion_site_symmetry_1
_geom_torsion_site_symmetry_4
S5 Sb1 S1 S1 0.00(14) . 1
S2 Sb1 S1 S1 0.00(14) . 1
S5 Sb1 S1 Mn1 -0.25(3) . 5_666
S1 Sb1 S1 Mn1 0.0(18) 1 5_666
S2 Sb1 S1 Mn1 94.56(3) . 5_666
S5 Sb1 S1 Mn1 -87.80(3) . .
S1 Sb1 S1 Mn1 0(13) 1 .
S2 Sb1 S1 Mn1 7.01(3) . .
S5 Sb1 S1 Mn2 -176.85(3) . .
S1 Sb1 S1 Mn2 0(21) 1 .
S2 Sb1 S1 Mn2 -82.04(3) . .
S5 Mn1 S1 S1 0.00(7) 5_666 1
S4 Mn1 S1 S1 0.00(17) 8_755 1
S3 Mn1 S1 S1 0.00(7) . 1
S2 Mn1 S1 S1 0.00(7) . 1
S1 Mn1 S1 S1 0.00(7) 5_666 1
S5 Mn1 S1 Sb1 173.61(3) 5_666 .
S4 Mn1 S1 Sb1 -59.8(2) 8_755 .
S3 Mn1 S1 Sb1 -92.65(3) . .
S2 Mn1 S1 Sb1 -6.73(3) . .
S1 Mn1 S1 Sb1 88.21(3) 5_666 .
S1 Mn1 S1 Sb1 0(24) 1 .
S5 Mn1 S1 Mn1 85.40(3) 5_666 5_666
S4 Mn1 S1 Mn1 -148.0(2) 8_755 5_666
S3 Mn1 S1 Mn1 179.14(4) . 5_666
S2 Mn1 S1 Mn1 -94.93(3) . 5_666
S1 Mn1 S1 Mn1 0.0 5_666 5_666
S1 Mn1 S1 Mn1 0.0(16) 1 5_666
S5 Mn1 S1 Mn2 -87.94(3) 5_666 .
S4 Mn1 S1 Mn2 38.7(2) 8_755 .
S3 Mn1 S1 Mn2 5.80(3) . .
S2 Mn1 S1 Mn2 91.73(3) . .
S1 Mn1 S1 Mn2 -173.34(4) 5_666 .
S1 Mn1 S1 Mn2 0(41) 1 .
N1 Mn2 S1 S1 0.00(5) . 1
N3 Mn2 S1 S1 0.00(5) 3_655 1
S5 Mn2 S1 S1 0.0(3) 4_566 1
S3 Mn2 S1 S1 0.00(5) . 1
S4 Mn2 S1 S1 0.00(5) . 1
N1 Mn2 S1 Sb1 -179.34(9) . .
N3 Mn2 S1 Sb1 -84.14(10) 3_655 .
S5 Mn2 S1 Sb1 -79.8(7) 4_566 .
S3 Mn2 S1 Sb1 87.26(3) . .
S4 Mn2 S1 Sb1 3.91(3) . .
S1 Mn2 S1 Sb1 0(40) 1 .
N1 Mn2 S1 Mn1 27.1(3) . 5_666
N3 Mn2 S1 Mn1 122.3(3) 3_655 5_666
S5 Mn2 S1 Mn1 126.7(6) 4_566 5_666
S3 Mn2 S1 Mn1 -66.3(3) . 5_666
S4 Mn2 S1 Mn1 -149.6(3) . 5_666
S1 Mn2 S1 Mn1 0(20) 1 5_666
N1 Mn2 S1 Mn1 87.53(9) . .
N3 Mn2 S1 Mn1 -177.27(10) 3_655 .
S5 Mn2 S1 Mn1 -172.9(6) 4_566 .
S3 Mn2 S1 Mn1 -5.87(3) . .
S4 Mn2 S1 Mn1 -89.23(3) . .
S1 Mn2 S1 Mn1 0(38) 1 .
S4 Sb2 S2 Sb1 6.47(4) . .
S3 Sb2 S2 Sb1 -89.36(3) . .
S4 Sb2 S2 Mn1 98.51(3) . .
S3 Sb2 S2 Mn1 2.69(3) . .
S5 Sb1 S2 Sb2 176.02(3) . .
S1 Sb1 S2 Sb2 81.79(3) 1 .
S1 Sb1 S2 Sb2 81.79(3) . .
S5 Sb1 S2 Mn1 87.08(3) . .
S1 Sb1 S2 Mn1 -7.15(3) 1 .
S1 Sb1 S2 Mn1 -7.15(3) . .
S5 Mn1 S2 Sb2 -86.5(5) 5_666 .
S4 Mn1 S2 Sb2 81.19(3) 8_755 .
S3 Mn1 S2 Sb2 -2.47(3) . .
S1 Mn1 S2 Sb2 176.79(3) 5_666 .
S1 Mn1 S2 Sb2 -91.53(3) . .
S1 Mn1 S2 Sb2 -91.53(3) 1 .
S5 Mn1 S2 Sb1 11.4(5) 5_666 .
S4 Mn1 S2 Sb1 179.14(3) 8_755 .
S3 Mn1 S2 Sb1 95.48(3) . .
S1 Mn1 S2 Sb1 -85.26(3) 5_666 .
S1 Mn1 S2 Sb1 6.42(3) . .
S1 Mn1 S2 Sb1 6.42(3) 1 .
S4 Sb2 S3 Mn2 -6.47(3) . .
S2 Sb2 S3 Mn2 93.21(3) . .
S4 Sb2 S3 Mn1 -102.40(3) . .
S2 Sb2 S3 Mn1 -2.72(3) . .
N1 Mn2 S3 Sb2 -172.91(9) . .
N3 Mn2 S3 Sb2 -28.7(5) 3_655 .
S5 Mn2 S3 Sb2 93.55(3) 4_566 .
S4 Mn2 S3 Sb2 5.69(3) . .
S1 Mn2 S3 Sb2 -85.70(3) . .
S1 Mn2 S3 Sb2 -85.70(3) 1 .
N1 Mn2 S3 Mn1 -81.11(9) . .
N3 Mn2 S3 Mn1 63.1(5) 3_655 .
S5 Mn2 S3 Mn1 -174.65(3) 4_566 .
S4 Mn2 S3 Mn1 97.49(3) . .
S1 Mn2 S3 Mn1 6.10(3) . .
S1 Mn2 S3 Mn1 6.10(3) 1 .
S5 Mn1 S3 Sb2 178.76(3) 5_666 .
S4 Mn1 S3 Sb2 -89.98(3) 8_755 .
S2 Mn1 S3 Sb2 2.57(3) . .
S1 Mn1 S3 Sb2 -139.8(18) 5_666 .
S1 Mn1 S3 Sb2 85.05(3) . .
S1 Mn1 S3 Sb2 85.05(3) 1 .
S5 Mn1 S3 Mn2 87.34(4) 5_666 .
S4 Mn1 S3 Mn2 178.59(4) 8_755 .
S2 Mn1 S3 Mn2 -88.85(3) . .
S1 Mn1 S3 Mn2 128.8(18) 5_666 .
S1 Mn1 S3 Mn2 -6.37(4) . .
S1 Mn1 S3 Mn2 -6.37(4) 1 .
S3 Sb2 S4 Mn1 -81.11(4) . 8_765
S2 Sb2 S4 Mn1 -175.82(3) . 8_765
S3 Sb2 S4 Mn2 6.22(3) . .
S2 Sb2 S4 Mn2 -88.50(3) . .
N1 Mn2 S4 Sb2 16.9(15) . .
N3 Mn2 S4 Sb2 168.45(9) 3_655 .
S5 Mn2 S4 Sb2 -102.83(3) 4_566 .
S3 Mn2 S4 Sb2 -5.78(3) . .
S1 Mn2 S4 Sb2 80.48(3) . .
S1 Mn2 S4 Sb2 80.48(3) 1 .
N1 Mn2 S4 Mn1 121.1(15) . 8_765
N3 Mn2 S4 Mn1 -87.30(9) 3_655 8_765
S5 Mn2 S4 Mn1 1.41(3) 4_566 8_765
S3 Mn2 S4 Mn1 98.47(3) . 8_765
S1 Mn2 S4 Mn1 -175.27(3) . 8_765
S1 Mn2 S4 Mn1 -175.27(3) 1 8_765
S1 Sb1 S5 Mn1 0.27(3) 1 5_666
S1 Sb1 S5 Mn1 0.27(3) . 5_666
S2 Sb1 S5 Mn1 -91.35(3) . 5_666
S1 Sb1 S5 Mn2 -92.15(3) 1 4_466
S1 Sb1 S5 Mn2 -92.15(3) . 4_466
S2 Sb1 S5 Mn2 176.23(3) . 4_466
N3 Mn2 N1 C1 -83.7(3) 3_655 .
S5 Mn2 N1 C1 -172.6(3) 4_566 .
S3 Mn2 N1 C1 90.3(3) . .
S4 Mn2 N1 C1 67.8(16) . .
S1 Mn2 N1 C1 4.1(3) . .
S1 Mn2 N1 C1 4.1(3) 1 .
N3 Mn2 N1 C2 108.6(4) 3_655 .
S5 Mn2 N1 C2 19.7(4) 4_566 .
S3 Mn2 N1 C2 -77.4(4) . .
S4 Mn2 N1 C2 -99.9(15) . .
S1 Mn2 N1 C2 -163.6(4) . .
S1 Mn2 N1 C2 -163.6(4) 1 .
C2 N1 C1 N2 0.2(5) . .
Mn2 N1 C1 N2 -169.9(3) . .
C3 N2 C1 N1 -0.4(5) . .
C4 N2 C1 N1 171.9(4) . .
C4B N2 C1 N1 -174.6(15) . .
C1 N1 C2 C3 0.1(5) . .
Mn2 N1 C2 C3 169.8(3) . .
N1 C2 C3 N2 -0.4(6) . .
C1 N2 C3 C2 0.5(5) . .
C4 N2 C3 C2 -171.0(5) . .
C4B N2 C3 C2 176.5(11) . .
C1 N2 C4 C5 119.1(6) . .
C3 N2 C4 C5 -70.5(8) . .
C4B N2 C4 C5 -37(2) . .
N2 C4 C5 C6 -174.0(5) . .
C6B N3 C6 C5 -79.9(19) . .
Mn2 N3 C6 C5 -175.4(4) 3_645 .
C4 C5 C6 N3 -164.1(6) . .
C1 N2 C4B C5B 44(3) . .
C3 N2 C4B C5B -130.4(16) . .
C4 N2 C4B C5B 77(3) . .
N2 C4B C5B C6B -175.8(16) . .
C6 N3 C6B C5B 74(3) . .
Mn2 N3 C6B C5B 171(2) 3_645 .
C4B C5B C6B N3 -58(3) . .
N3 C6 C5 C4 -164.1(6) . .
N3 C6B C6B C4B 0.0(10) . .
N2 C4 C5 C6 -174.0(5) . .
N2 C4B C5B C6B -175.8(16) . .
